data_9007748
loop_
_publ_author_name
'Lemoine, P.'
'Tomas, A.'
'Vovan, T.'
'Guittard, M.'

_publ_section_title
;
 Structure du sulfure de thulium et de zinc ZnTm2S4
;
_journal_name_full 'Acta Crystallographica, Section C'
_journal_page_first 365
_journal_page_last 368
_journal_paper_doi 10.1107/S0108270189007936
_journal_volume 46
_journal_year 1990
_chemical_formula_structural ZnTm2S4
_chemical_formula_sum 'S4 Tm2 Zn'
_space_group_IT_number 62
_symmetry_space_group_name_Hall '-P 2ac 2n'
_symmetry_space_group_name_H-M 'P n m a'
_cell_angle_alpha 90
_cell_angle_beta 90
_cell_angle_gamma 90
_cell_length_a 13.308
_cell_length_b 7.769
_cell_length_c 6.285
_cell_formula_units_Z 4
_cell_volume 649.805
_database_code_amcsd 0010108
_exptl_crystal_density_diffrn 5.433
_cod_original_formula_sum 'Tm2 Zn S4'
_cod_database_code 9007748
_amcsd_formula_title ZnTm2S4

loop_
_space_group_symop_operation_xyz
x,y,z
x,1/2-y,z
-x,1/2+y,-z
1/2-x,1/2+y,1/2+z
1/2+x,1/2-y,1/2-z
1/2+x,y,1/2-z
1/2-x,-y,1/2+z
-x,-y,-z

loop_
_atom_site_label
_atom_site_fract_x
_atom_site_fract_y
_atom_site_fract_z
_atom_site_U_iso_or_equiv
Tm1 0.00000 0.00000 0.00000 0.00912
Tm2 0.26649 0.25000 0.00560 0.00798
Zn1 0.09260 0.25000 0.58590 0.01267
S1 0.09000 0.25000 0.22100 0.00798
S2 0.42970 0.25000 0.75500 0.00975
S3 0.33180 0.98710 0.25790 0.01089

loop_
_cod_related_entry_id
_cod_related_entry_database
_cod_related_entry_code
1 AMCSD 0010108
